data_7158453
loop_
_publ_author_name
'Choi, Sunglim'
'Shim, Jihyun'
'Kang, Philjae'
'Choi, Soo Hyuk'

_publ_section_title
;
 Effect of a <i>cis</i>-4-aminopiperidine-3-carboxylic acid
 (<i>cis</i>-APiC) residue on mixed-helical folding of unnatural peptides.
;
_journal_issue 3
_journal_name_full 'Organic &amp; biomolecular chemistry'
_journal_page_first 613
_journal_page_last 618
_journal_paper_doi 10.1039/d1ob02223g
_journal_volume 20
_journal_year 2022
_chemical_absolute_configuration syn
_chemical_formula_moiety 'C48 H73 N7 O9'
_chemical_formula_sum 'C48 H73 N7 O9'
_chemical_formula_weight 892.13
_space_group_crystal_system monoclinic
_space_group_IT_number 5
_space_group_name_Hall 'C 2y'
_space_group_name_H-M_alt 'C 1 2 1'
_atom_sites_solution_hydrogens geom
_atom_sites_solution_primary dual
_audit_creation_date 2020-12-06
_audit_creation_method
;
Olex2 1.2
(compiled 2018.05.29 svn.r3508 for OlexSys, GUI svn.r5506)
;
_audit_update_record
;
2021-11-06 deposited with the CCDC.	2021-12-17 downloaded from the CCDC.
;
_cell_angle_alpha 90
_cell_angle_beta 103.50(3)
_cell_angle_gamma 90
_cell_formula_units_Z 4
_cell_length_a 43.685(9)
_cell_length_b 10.180(2)
_cell_length_c 12.884(3)
_cell_measurement_reflns_used 60124
_cell_measurement_temperature 100
_cell_measurement_theta_max 33.868
_cell_measurement_theta_min 2.290
_cell_volume 5571(2)
_computing_molecular_graphics 'Olex2 (Dolomanov et al., 2009)'
_computing_publication_material 'Olex2 (Dolomanov et al., 2009)'
_computing_structure_refinement 'XL (Sheldrick, 2008)'
_computing_structure_solution 'XT (Sheldrick, 2015)'
_diffrn_ambient_temperature 100
_diffrn_measured_fraction_theta_full 0.948
_diffrn_measured_fraction_theta_max 0.936
_diffrn_measurement_device_type 'CCD area detector'
_diffrn_measurement_method '\w scans'
_diffrn_radiation_type synchrotron
_diffrn_radiation_wavelength 0.70000
_diffrn_reflns_av_R_equivalents 0.034
_diffrn_reflns_av_unetI/netI 0.0272
_diffrn_reflns_Laue_measured_fraction_full 0.948
_diffrn_reflns_Laue_measured_fraction_max 0.936
_diffrn_reflns_number 12496
_diffrn_reflns_point_group_measured_fraction_full 0.939
_diffrn_reflns_point_group_measured_fraction_max 0.927
_diffrn_reflns_theta_full 25.242
_diffrn_reflns_theta_max 27.996
_diffrn_reflns_theta_min 1.625
_diffrn_source 'Fixed gap multiple wiggler beamline'
_exptl_absorpt_coefficient_mu 0.074
_exptl_absorpt_correction_T_max 0.992
_exptl_absorpt_correction_T_min 0.985
_exptl_absorpt_correction_type Multi-scans
_exptl_absorpt_process_details HKL3000
_exptl_crystal_colour colourless
_exptl_crystal_colour_primary colourless
_exptl_crystal_density_diffrn 1.064
_exptl_crystal_density_method 'not measured'
_exptl_crystal_description block
_exptl_crystal_F_000 1928
_exptl_crystal_size_max 0.23
_exptl_crystal_size_mid 0.09
_exptl_crystal_size_min 0.07
_refine_diff_density_max 0.283
_refine_diff_density_min -0.295
_refine_diff_density_rms 0.060
_refine_ls_abs_structure_details
;
 Flack x determined using 5225 quotients [(I+)-(I-)]/[(I+)+(I-)]
 (Parsons, Flack and Wagner, Acta Cryst. B69 (2013) 249-259).
;
_refine_ls_abs_structure_Flack 0.04(18)
_refine_ls_extinction_method none
_refine_ls_goodness_of_fit_ref 1.036
_refine_ls_hydrogen_treatment constr
_refine_ls_matrix_type full
_refine_ls_number_parameters 581
_refine_ls_number_reflns 12496
_refine_ls_number_restraints 1
_refine_ls_restrained_S_all 1.036
_refine_ls_R_factor_all 0.0483
_refine_ls_R_factor_gt 0.0455
_refine_ls_shift/su_max 0.000
_refine_ls_shift/su_mean 0.000
_refine_ls_structure_factor_coef Fsqd
_refine_ls_weighting_details 'w=1/[\s^2^(Fo^2^)+(0.0885P)^2^+1.6423P] where P=(Fo^2^+2Fc^2^)/3'
_refine_ls_weighting_scheme calc
_refine_ls_wR_factor_gt 0.1252
_refine_ls_wR_factor_ref 0.1281
_reflns_Friedel_coverage 0.877
_reflns_Friedel_fraction_full 0.929
_reflns_Friedel_fraction_max 0.917
_reflns_number_gt 11687
_reflns_number_total 12496
_reflns_threshold_expression 'I > 2\s(I)'
_cod_data_source_file d1ob02223g2.cif
_cod_data_source_block SLIX004
_cod_depositor_comments 'Adding full bibliography for 7158451--7158453.cif.'
_cod_database_code 7158453
_shelx_shelxl_version_number 2014/7
_shelx_space_group_comment
;
The symmetry employed for this shelxl refinement is uniquely defined
by the following loop, which should always be used as a source of
symmetry information in preference to the above space-group names.
They are only intended as comments.
;
_shelx_estimated_absorpt_t_max 0.995
_shelx_estimated_absorpt_t_min 0.983
_olex2_refinement_description
;
1. Fixed Uiso
 At 1.2 times of:
  All C(H) groups, All C(H,H) groups, All N(H) groups
 At 1.5 times of:
  All C(H,H,H) groups
2.a Ternary CH refined with riding coordinates:
 C5(H5), C10(H10), C14(H14), C19(H19), C23(H23), C28(H28), C39(H39), C44(H44),
 C48(H48), C53(H53)
2.b Secondary CH2 refined with riding coordinates:
 C6(H6A,H6B), C7(H7A,H7B), C8(H8A,H8B), C9(H9A,H9B), C15(H15A,H15B), C16(H16A,
 H16B), C17(H17A,H17B), C18(H18A,H18B), C24(H24A,H24B), C26(H26A,H26B),
 C27(H27A,H27B), C40(H40A,H40B), C41(H41A,H41B), C42(H42A,H42B), C43(H43A,H43B),
  C49(H49A,H49B), C50(H50A,H50B), C51(H51A,H51B), C52(H52A,H52B), C58(H58A,H58B)
2.c Aromatic/amide H refined with riding coordinates:
 N2(H2), N11(H11), N20(H20), N36(H36), N45(H45), N54(H54), C60(H60), C61(H61),
 C62(H62), C63(H63), C64(H64)
2.d Idealised Me refined as rotating group:
 C1(H1A,H1B,H1C), C33(H33A,H33B,H33C), C34(H34A,H34B,H34C), C35(H35A,H35B,H35C)
;
_olex2_submission_special_instructions 'No special instructions were received'

loop_
_space_group_symop_operation_xyz
'x, y, z'
'-x, y, -z'
'x+1/2, y+1/2, z'
'-x+1/2, y+1/2, -z'

loop_
_atom_site_label
_atom_site_type_symbol
_atom_site_fract_x
_atom_site_fract_y
_atom_site_fract_z
_atom_site_U_iso_or_equiv
_atom_site_adp_type
_atom_site_occupancy
_atom_site_site_symmetry_order
_atom_site_calc_flag
_atom_site_refinement_flags_posn
_atom_site_refinement_flags_adp
_atom_site_refinement_flags_occupancy
_atom_site_disorder_assembly
_atom_site_disorder_group
O4 O 0.51783(4) 0.64011(19) 0.89188(13) 0.0311(4) Uani 1 1 d . . . . .
O13 O 0.42272(4) 0.34851(19) 0.79990(14) 0.0320(4) Uani 1 1 d . . . . .
O22 O 0.41972(3) 0.66824(19) 0.68369(14) 0.0318(4) Uani 1 1 d . . . . .
O30 O 0.45124(4) 0.7470(2) 0.45725(16) 0.0351(4) Uani 1 1 d . . . . .
O31 O 0.41853(3) 0.88575(17) 0.51769(14) 0.0278(3) Uani 1 1 d . . . . .
O38 O 0.32583(3) 0.28856(18) 0.51982(13) 0.0265(3) Uani 1 1 d . . . . .
O47 O 0.31952(3) 0.47131(18) 0.72450(13) 0.0272(3) Uani 1 1 d . . . . .
O56 O 0.25854(4) 0.6331(2) 0.34635(15) 0.0382(4) Uani 1 1 d . . . . .
O57 O 0.30286(4) 0.5219(2) 0.33887(14) 0.0367(4) Uani 1 1 d . . . . .
N2 N 0.53336(4) 0.7079(2) 0.74606(17) 0.0298(4) Uani 1 1 d . . . . .
H2 H 0.5325 0.6940 0.6780 0.036 Uiso 1 1 calc R . . . .
N11 N 0.46530(4) 0.4765(2) 0.86227(15) 0.0277(4) Uani 1 1 d . . . . .
H11 H 0.4743 0.5351 0.9099 0.033 Uiso 1 1 calc R . . . .
N20 N 0.38236(4) 0.6013(2) 0.76817(14) 0.0248(4) Uani 1 1 d . . . . .
H20 H 0.3635 0.5667 0.7613 0.030 Uiso 1 1 calc R . . . .
N25 N 0.39996(4) 0.6924(2) 0.44758(16) 0.0266(4) Uani 1 1 d . . . . .
N36 N 0.37468(4) 0.35585(19) 0.60475(15) 0.0224(4) Uani 1 1 d . . . . .
H36 H 0.3910 0.3433 0.6587 0.027 Uiso 1 1 calc R . . . .
N45 N 0.30238(4) 0.2607(2) 0.71759(15) 0.0255(4) Uani 1 1 d . . . . .
H45 H 0.2861 0.2076 0.7038 0.031 Uiso 1 1 calc R . . . .
N54 N 0.28441(4) 0.5070(2) 0.48466(16) 0.0284(4) Uani 1 1 d . . . . .
H54 H 0.3000 0.4514 0.5060 0.034 Uiso 1 1 calc R . . . .
C1 C 0.55286(6) 0.8135(3) 0.8000(2) 0.0389(6) Uani 1 1 d . . . . .
H1A H 0.5734 0.8108 0.7818 0.058 Uiso 1 1 calc GR . . . .
H1B H 0.5557 0.8035 0.8774 0.058 Uiso 1 1 calc GR . . . .
H1C H 0.5427 0.8979 0.7775 0.058 Uiso 1 1 calc GR . . . .
C3 C 0.51659(5) 0.6304(2) 0.79619(18) 0.0264(4) Uani 1 1 d . . . . .
C5 C 0.49500(5) 0.5315(3) 0.72455(18) 0.0283(5) Uani 1 1 d . . . . .
H5 H 0.4763 0.5809 0.6834 0.034 Uiso 1 1 calc R . . . .
C6 C 0.51055(6) 0.4633(3) 0.6431(2) 0.0370(6) Uani 1 1 d . . . . .
H6A H 0.4945 0.4111 0.5928 0.044 Uiso 1 1 calc R . . . .
H6B H 0.5188 0.5307 0.6015 0.044 Uiso 1 1 calc R . . . .
C7 C 0.53736(7) 0.3733(3) 0.6982(2) 0.0403(6) Uani 1 1 d . . . . .
H7A H 0.5541 0.4263 0.7448 0.048 Uiso 1 1 calc R . . . .
H7B H 0.5465 0.3299 0.6437 0.048 Uiso 1 1 calc R . . . .
C8 C 0.52572(7) 0.2691(3) 0.7650(2) 0.0417(6) Uani 1 1 d . . . . .
H8A H 0.5107 0.2100 0.7173 0.050 Uiso 1 1 calc R . . . .
H8B H 0.5438 0.2156 0.8033 0.050 Uiso 1 1 calc R . . . .
C9 C 0.50956(6) 0.3318(3) 0.8455(2) 0.0343(5) Uani 1 1 d . . . . .
H9A H 0.5252 0.3821 0.8988 0.041 Uiso 1 1 calc R . . . .
H9B H 0.5007 0.2623 0.8836 0.041 Uiso 1 1 calc R . . . .
C10 C 0.48297(5) 0.4242(3) 0.78860(18) 0.0281(5) Uani 1 1 d . . . . .
H10 H 0.4679 0.3693 0.7357 0.034 Uiso 1 1 calc R . . . .
C12 C 0.43596(5) 0.4382(2) 0.85959(17) 0.0265(4) Uani 1 1 d . . . . .
C14 C 0.41912(5) 0.5104(3) 0.93337(18) 0.0289(5) Uani 1 1 d . . . . .
H14 H 0.4355 0.5434 0.9956 0.035 Uiso 1 1 calc R . . . .
C15 C 0.39759(6) 0.4179(3) 0.9762(2) 0.0405(6) Uani 1 1 d . . . . .
H15A H 0.4104 0.3479 1.0189 0.049 Uiso 1 1 calc R . . . .
H15B H 0.3828 0.3755 0.9155 0.049 Uiso 1 1 calc R . . . .
C16 C 0.37884(7) 0.4895(4) 1.0457(2) 0.0517(8) Uani 1 1 d . . . . .
H16A H 0.3647 0.4265 1.0701 0.062 Uiso 1 1 calc R . . . .
H16B H 0.3935 0.5262 1.1095 0.062 Uiso 1 1 calc R . . . .
C17 C 0.35939(7) 0.5998(4) 0.9829(2) 0.0512(8) Uani 1 1 d . . . . .
H17A H 0.3477 0.6464 1.0290 0.061 Uiso 1 1 calc R . . . .
H17B H 0.3439 0.5628 0.9212 0.061 Uiso 1 1 calc R . . . .
C18 C 0.38103(7) 0.6962(3) 0.9435(2) 0.0423(6) Uani 1 1 d . . . . .
H18A H 0.3950 0.7386 1.0061 0.051 Uiso 1 1 calc R . . . .
H18B H 0.3680 0.7658 0.9011 0.051 Uiso 1 1 calc R . . . .
C19 C 0.40150(5) 0.6315(3) 0.87465(18) 0.0298(5) Uani 1 1 d . . . . .
H19 H 0.4178 0.6971 0.8660 0.036 Uiso 1 1 calc R . . . .
C21 C 0.39326(4) 0.6261(2) 0.68027(17) 0.0229(4) Uani 1 1 d . . . . .
C23 C 0.37024(4) 0.5972(2) 0.57431(16) 0.0200(4) Uani 1 1 d . . . . .
H23 H 0.3485 0.5985 0.5868 0.024 Uiso 1 1 calc R . . . .
C24 C 0.37197(4) 0.7042(2) 0.49059(17) 0.0240(4) Uani 1 1 d . . . . .
H24A H 0.3530 0.6981 0.4312 0.029 Uiso 1 1 calc R . . . .
H24B H 0.3719 0.7918 0.5239 0.029 Uiso 1 1 calc R . . . .
C26 C 0.40414(6) 0.5629(3) 0.4043(2) 0.0314(5) Uani 1 1 d . . . . .
H26A H 0.4237 0.5620 0.3781 0.038 Uiso 1 1 calc R . . . .
H26B H 0.3863 0.5440 0.3431 0.038 Uiso 1 1 calc R . . . .
C27 C 0.40599(5) 0.4566(3) 0.4894(2) 0.0288(5) Uani 1 1 d . . . . .
H27A H 0.4244 0.4724 0.5494 0.035 Uiso 1 1 calc R . . . .
H27B H 0.4084 0.3691 0.4587 0.035 Uiso 1 1 calc R . . . .
C28 C 0.37560(4) 0.4614(2) 0.52913(17) 0.0227(4) Uani 1 1 d . . . . .
H28 H 0.3578 0.4460 0.4658 0.027 Uiso 1 1 calc R . . . .
C29 C 0.42554(5) 0.7725(3) 0.47481(18) 0.0266(4) Uani 1 1 d . . . . .
C32 C 0.44366(5) 0.9807(3) 0.5625(2) 0.0313(5) Uani 1 1 d . . . . .
C33 C 0.42627(6) 1.0769(3) 0.6190(3) 0.0453(7) Uani 1 1 d . . . . .
H33A H 0.4074 1.1094 0.5685 0.068 Uiso 1 1 calc GR . . . .
H33B H 0.4401 1.1509 0.6467 0.068 Uiso 1 1 calc GR . . . .
H33C H 0.4201 1.0322 0.6783 0.068 Uiso 1 1 calc GR . . . .
C34 C 0.47037(5) 0.9148(3) 0.6423(2) 0.0363(6) Uani 1 1 d . . . . .
H34A H 0.4617 0.8592 0.6905 0.055 Uiso 1 1 calc GR . . . .
H34B H 0.4840 0.9821 0.6838 0.055 Uiso 1 1 calc GR . . . .
H34C H 0.4827 0.8606 0.6040 0.055 Uiso 1 1 calc GR . . . .
C35 C 0.45471(6) 1.0485(3) 0.4719(3) 0.0417(6) Uani 1 1 d . . . . .
H35A H 0.4655 0.9846 0.4360 0.063 Uiso 1 1 calc GR . . . .
H35B H 0.4692 1.1198 0.5011 0.063 Uiso 1 1 calc GR . . . .
H35C H 0.4365 1.0845 0.4205 0.063 Uiso 1 1 calc GR . . . .
C37 C 0.34933(4) 0.2771(2) 0.59343(17) 0.0220(4) Uani 1 1 d . . . . .
C39 C 0.35134(5) 0.1681(2) 0.67573(18) 0.0252(4) Uani 1 1 d . . . . .
H39 H 0.3740 0.1538 0.7109 0.030 Uiso 1 1 calc R . . . .
C40 C 0.33841(5) 0.0409(3) 0.6173(2) 0.0327(5) Uani 1 1 d . . . . .
H40A H 0.3166 0.0562 0.5758 0.039 Uiso 1 1 calc R . . . .
H40B H 0.3513 0.0171 0.5664 0.039 Uiso 1 1 calc R . . . .
C41 C 0.33863(6) -0.0719(3) 0.6943(3) 0.0403(6) Uani 1 1 d . . . . .
H41A H 0.3606 -0.0917 0.7324 0.048 Uiso 1 1 calc R . . . .
H41B H 0.3296 -0.1513 0.6543 0.048 Uiso 1 1 calc R . . . .
C42 C 0.31928(6) -0.0352(3) 0.7749(3) 0.0445(7) Uani 1 1 d . . . . .
H42A H 0.2971 -0.0209 0.7370 0.053 Uiso 1 1 calc R . . . .
H42B H 0.3199 -0.1083 0.8260 0.053 Uiso 1 1 calc R . . . .
C43 C 0.33225(6) 0.0895(3) 0.8358(2) 0.0386(6) Uani 1 1 d . . . . .
H43A H 0.3537 0.0711 0.8795 0.046 Uiso 1 1 calc R . . . .
H43B H 0.3188 0.1127 0.8851 0.046 Uiso 1 1 calc R . . . .
C44 C 0.33386(5) 0.2076(2) 0.76313(18) 0.0272(4) Uani 1 1 d . . . . .
H44 H 0.3465 0.2778 0.8079 0.033 Uiso 1 1 calc R . . . .
C46 C 0.29818(5) 0.3893(2) 0.69673(16) 0.0227(4) Uani 1 1 d . . . . .
C48 C 0.26486(4) 0.4268(2) 0.63662(17) 0.0252(4) Uani 1 1 d . . . . .
H48 H 0.2554 0.3480 0.5950 0.030 Uiso 1 1 calc R . . . .
C49 C 0.24413(5) 0.4610(3) 0.7143(2) 0.0379(6) Uani 1 1 d . . . . .
H49A H 0.2218 0.4607 0.6748 0.046 Uiso 1 1 calc R . . . .
H49B H 0.2468 0.3923 0.7701 0.046 Uiso 1 1 calc R . . . .
C50 C 0.25199(7) 0.5948(3) 0.7679(2) 0.0440(7) Uani 1 1 d . . . . .
H50A H 0.2371 0.6141 0.8132 0.053 Uiso 1 1 calc R . . . .
H50B H 0.2735 0.5925 0.8144 0.053 Uiso 1 1 calc R . . . .
C51 C 0.24998(7) 0.7023(3) 0.6850(2) 0.0457(7) Uani 1 1 d . . . . .
H51A H 0.2559 0.7874 0.7213 0.055 Uiso 1 1 calc R . . . .
H51B H 0.2280 0.7096 0.6424 0.055 Uiso 1 1 calc R . . . .
C52 C 0.27177(6) 0.6729(3) 0.6109(2) 0.0340(5) Uani 1 1 d . . . . .
H52A H 0.2939 0.6735 0.6525 0.041 Uiso 1 1 calc R . . . .
H52B H 0.2694 0.7423 0.5557 0.041 Uiso 1 1 calc R . . . .
C53 C 0.26410(5) 0.5390(2) 0.55674(18) 0.0266(4) Uani 1 1 d . . . . .
H53 H 0.2421 0.5443 0.5122 0.032 Uiso 1 1 calc R . . . .
C55 C 0.27993(5) 0.5598(3) 0.38745(19) 0.0301(5) Uani 1 1 d . . . . .
C58 C 0.30102(6) 0.5755(4) 0.2333(2) 0.0415(6) Uani 1 1 d . . . . .
H58A H 0.3225 0.5841 0.2215 0.050 Uiso 1 1 calc R . . . .
H58B H 0.2915 0.6642 0.2286 0.050 Uiso 1 1 calc R . . . .
C59 C 0.28161(7) 0.4890(3) 0.1478(2) 0.0395(6) Uani 1 1 d . . . . .
C60 C 0.24921(7) 0.5064(4) 0.1146(2) 0.0489(8) Uani 1 1 d . . . . .
H60 H 0.2394 0.5749 0.1448 0.059 Uiso 1 1 calc R . . . .
C61 C 0.23105(8) 0.4250(4) 0.0380(2) 0.0535(8) Uani 1 1 d . . . . .
H61 H 0.2089 0.4375 0.0164 0.064 Uiso 1 1 calc R . . . .
C62 C 0.24511(10) 0.3266(5) -0.0065(3) 0.0612(10) Uani 1 1 d . . . . .
H62 H 0.2329 0.2727 -0.0608 0.073 Uiso 1 1 calc R . . . .
C63 C 0.27708(11) 0.3057(6) 0.0277(4) 0.0780(13) Uani 1 1 d . . . . .
H63 H 0.2867 0.2355 -0.0015 0.094 Uiso 1 1 calc R . . . .
C64 C 0.29545(9) 0.3875(5) 0.1050(4) 0.0671(11) Uani 1 1 d . . . . .
H64 H 0.3175 0.3729 0.1281 0.081 Uiso 1 1 calc R . . . .

loop_
_atom_site_aniso_label
_atom_site_aniso_U_11
_atom_site_aniso_U_22
_atom_site_aniso_U_33
_atom_site_aniso_U_23
_atom_site_aniso_U_13
_atom_site_aniso_U_12
O4 0.0236(7) 0.0393(10) 0.0256(8) 0.0012(7) -0.0036(6) -0.0062(7)
O13 0.0173(7) 0.0339(10) 0.0384(9) -0.0021(7) -0.0066(6) -0.0031(6)
O22 0.0143(7) 0.0425(11) 0.0345(9) 0.0079(7) -0.0027(6) -0.0056(6)
O30 0.0233(8) 0.0398(11) 0.0465(10) -0.0034(7) 0.0166(7) -0.0023(7)
O31 0.0129(6) 0.0281(9) 0.0419(9) 0.0018(6) 0.0053(6) -0.0004(6)
O38 0.0143(6) 0.0318(9) 0.0292(8) -0.0010(6) -0.0031(5) -0.0009(6)
O47 0.0133(6) 0.0346(9) 0.0307(8) -0.0032(6) -0.0010(6) -0.0008(6)
O56 0.0350(9) 0.0421(11) 0.0324(9) 0.0032(7) -0.0024(7) 0.0135(8)
O57 0.0279(8) 0.0512(12) 0.0303(9) 0.0042(7) 0.0051(7) 0.0068(8)
N2 0.0191(8) 0.0360(12) 0.0337(10) 0.0000(8) 0.0048(7) -0.0006(7)
N11 0.0148(8) 0.0390(12) 0.0250(9) 0.0013(7) -0.0041(6) -0.0043(7)
N20 0.0134(7) 0.0349(11) 0.0225(8) -0.0012(7) -0.0033(6) -0.0003(6)
N25 0.0189(8) 0.0312(11) 0.0296(9) 0.0004(7) 0.0057(7) -0.0029(7)
N36 0.0117(7) 0.0239(10) 0.0289(9) 0.0012(7) -0.0005(6) -0.0007(6)
N45 0.0124(7) 0.0303(11) 0.0325(9) 0.0003(7) 0.0025(6) 0.0010(6)
N54 0.0166(8) 0.0365(12) 0.0285(9) 0.0025(8) -0.0019(7) 0.0062(7)
C1 0.0290(12) 0.0392(16) 0.0487(15) -0.0027(11) 0.0096(11) -0.0106(10)
C3 0.0127(8) 0.0334(13) 0.0289(10) 0.0050(9) -0.0034(7) 0.0039(8)
C5 0.0163(9) 0.0406(14) 0.0233(10) 0.0032(9) -0.0051(7) -0.0030(8)
C6 0.0349(12) 0.0489(17) 0.0262(11) -0.0079(10) 0.0054(9) -0.0140(11)
C7 0.0380(13) 0.0409(17) 0.0448(14) -0.0101(11) 0.0154(11) -0.0038(11)
C8 0.0382(14) 0.0342(16) 0.0528(16) -0.0036(12) 0.0109(12) 0.0014(11)
C9 0.0301(12) 0.0342(14) 0.0356(12) 0.0048(10) 0.0015(9) -0.0003(9)
C10 0.0187(9) 0.0365(13) 0.0255(10) 0.0002(8) -0.0020(8) -0.0053(8)
C12 0.0154(9) 0.0329(13) 0.0256(10) 0.0069(8) -0.0063(7) -0.0008(8)
C14 0.0163(9) 0.0404(14) 0.0250(10) 0.0026(9) -0.0048(7) -0.0050(8)
C15 0.0248(11) 0.0567(18) 0.0376(13) 0.0091(12) 0.0028(10) -0.0054(11)
C16 0.0339(14) 0.086(3) 0.0351(14) 0.0084(15) 0.0086(11) -0.0018(14)
C17 0.0294(13) 0.089(3) 0.0348(14) -0.0061(14) 0.0074(11) 0.0077(14)
C18 0.0343(13) 0.0593(19) 0.0281(12) -0.0108(11) -0.0033(10) 0.0085(12)
C19 0.0193(9) 0.0412(14) 0.0244(10) -0.0031(9) -0.0042(8) -0.0003(9)
C21 0.0112(8) 0.0267(12) 0.0274(10) 0.0007(8) -0.0025(7) 0.0017(7)
C23 0.0095(8) 0.0256(11) 0.0230(9) 0.0021(7) 0.0001(7) 0.0002(6)
C24 0.0126(8) 0.0316(12) 0.0255(10) 0.0041(8) -0.0004(7) -0.0008(7)
C26 0.0287(11) 0.0359(14) 0.0326(11) -0.0045(9) 0.0133(9) -0.0046(9)
C27 0.0183(9) 0.0320(13) 0.0372(12) -0.0024(9) 0.0088(8) 0.0003(8)
C28 0.0123(8) 0.0295(12) 0.0244(9) -0.0004(8) 0.0008(7) -0.0037(7)
C29 0.0169(9) 0.0351(13) 0.0282(10) 0.0068(9) 0.0060(8) -0.0003(8)
C32 0.0146(9) 0.0277(13) 0.0516(14) -0.0011(10) 0.0075(9) -0.0016(8)
C33 0.0209(11) 0.0363(16) 0.079(2) -0.0143(13) 0.0116(12) 0.0012(10)
C34 0.0175(10) 0.0383(15) 0.0497(15) -0.0006(11) 0.0008(9) -0.0005(9)
C35 0.0241(11) 0.0357(16) 0.0658(18) 0.0123(12) 0.0117(11) -0.0049(9)
C37 0.0120(8) 0.0235(11) 0.0284(10) -0.0044(8) 0.0007(7) 0.0002(7)
C39 0.0123(8) 0.0265(12) 0.0347(11) 0.0009(8) 0.0012(7) 0.0008(7)
C40 0.0192(10) 0.0294(13) 0.0468(14) 0.0004(10) 0.0023(9) -0.0015(8)
C41 0.0272(12) 0.0285(15) 0.0657(18) 0.0058(11) 0.0120(12) 0.0006(9)
C42 0.0283(12) 0.0394(16) 0.0683(19) 0.0190(13) 0.0166(12) 0.0040(10)
C43 0.0252(11) 0.0490(17) 0.0417(14) 0.0156(11) 0.0082(10) 0.0059(10)
C44 0.0147(9) 0.0336(13) 0.0310(11) 0.0023(9) 0.0004(8) 0.0009(8)
C46 0.0134(8) 0.0295(12) 0.0243(9) -0.0031(8) 0.0028(7) -0.0003(7)
C48 0.0118(8) 0.0342(13) 0.0273(10) -0.0036(8) 0.0001(7) 0.0003(7)
C49 0.0185(10) 0.0554(18) 0.0417(13) -0.0008(12) 0.0106(9) 0.0067(10)
C50 0.0386(14) 0.056(2) 0.0377(14) -0.0126(12) 0.0095(11) 0.0138(12)
C51 0.0424(15) 0.0435(17) 0.0447(15) -0.0141(12) -0.0031(12) 0.0142(12)
C52 0.0319(12) 0.0294(14) 0.0343(12) -0.0021(9) -0.0055(9) 0.0052(9)
C53 0.0146(9) 0.0336(13) 0.0268(10) -0.0035(8) -0.0050(7) 0.0033(8)
C55 0.0189(10) 0.0387(14) 0.0281(11) -0.0040(9) -0.0038(8) 0.0013(8)
C58 0.0288(12) 0.0586(19) 0.0372(13) 0.0117(12) 0.0080(10) -0.0023(11)
C59 0.0361(13) 0.0549(18) 0.0302(12) 0.0094(11) 0.0132(10) 0.0018(11)
C60 0.0363(14) 0.072(2) 0.0351(14) -0.0017(13) 0.0008(11) 0.0051(14)
C61 0.0441(16) 0.082(3) 0.0319(13) -0.0021(14) 0.0027(12) 0.0029(16)
C62 0.067(2) 0.078(3) 0.0400(16) -0.0127(16) 0.0143(15) -0.0085(19)
C63 0.073(3) 0.089(4) 0.079(3) -0.028(2) 0.033(2) 0.005(2)
C64 0.0419(17) 0.084(3) 0.081(3) -0.010(2) 0.0246(17) -0.0023(17)

loop_
_atom_type_symbol
_atom_type_description
_atom_type_scat_dispersion_real
_atom_type_scat_dispersion_imag
_atom_type_scat_source
C C 0.0033 0.0016 'International Tables Vol C Tables 4.2.6.8 and 6.1.1.4'
H H 0.0000 0.0000 'International Tables Vol C Tables 4.2.6.8 and 6.1.1.4'
N N 0.0061 0.0033 'International Tables Vol C Tables 4.2.6.8 and 6.1.1.4'
O O 0.0106 0.0060 'International Tables Vol C Tables 4.2.6.8 and 6.1.1.4'

loop_
_geom_angle_atom_site_label_1
_geom_angle_atom_site_label_2
_geom_angle_atom_site_label_3
_geom_angle
_geom_angle_site_symmetry_1
_geom_angle_site_symmetry_3
_geom_angle_publ_flag
C29 O31 C32 120.17(17) . . ?
C55 O57 C58 116.1(2) . . ?
C3 N2 C1 122.2(2) . . ?
C12 N11 C10 121.9(2) . . ?
C21 N20 C19 120.71(18) . . ?
C26 N25 C24 114.20(18) . . ?
C29 N25 C24 124.2(2) . . ?
C29 N25 C26 118.11(19) . . ?
C37 N36 C28 121.11(17) . . ?
C46 N45 C44 120.83(19) . . ?
C55 N54 C53 121.88(19) . . ?
O4 C3 N2 122.4(2) . . ?
O4 C3 C5 122.4(2) . . ?
N2 C3 C5 115.2(2) . . ?
C3 C5 C6 113.49(19) . . ?
C3 C5 C10 112.56(18) . . ?
C10 C5 C6 107.8(2) . . ?
C7 C6 C5 111.5(2) . . ?
C6 C7 C8 111.0(2) . . ?
C9 C8 C7 111.2(2) . . ?
C8 C9 C10 110.5(2) . . ?
N11 C10 C5 113.0(2) . . ?
N11 C10 C9 111.63(19) . . ?
C5 C10 C9 112.07(19) . . ?
O13 C12 N11 122.4(2) . . ?
O13 C12 C14 121.19(19) . . ?
N11 C12 C14 116.4(2) . . ?
C12 C14 C15 110.9(2) . . ?
C12 C14 C19 109.65(18) . . ?
C15 C14 C19 112.9(2) . . ?
C14 C15 C16 112.2(3) . . ?
C17 C16 C15 110.4(2) . . ?
C16 C17 C18 109.8(2) . . ?
C17 C18 C19 113.7(3) . . ?
N20 C19 C14 113.6(2) . . ?
N20 C19 C18 110.31(18) . . ?
C18 C19 C14 110.2(2) . . ?
O22 C21 N20 123.38(19) . . ?
O22 C21 C23 121.3(2) . . ?
N20 C21 C23 115.29(17) . . ?
C21 C23 C24 111.08(17) . . ?
C21 C23 C28 112.67(16) . . ?
C28 C23 C24 109.40(17) . . ?
N25 C24 C23 112.84(17) . . ?
N25 C26 C27 110.82(19) . . ?
C26 C27 C28 108.22(19) . . ?
N36 C28 C23 112.29(17) . . ?
N36 C28 C27 111.20(18) . . ?
C27 C28 C23 112.04(17) . . ?
O30 C29 O31 124.4(2) . . ?
O30 C29 N25 124.0(2) . . ?
O31 C29 N25 111.57(18) . . ?
O31 C32 C33 101.52(18) . . ?
O31 C32 C34 111.1(2) . . ?
O31 C32 C35 109.6(2) . . ?
C33 C32 C35 110.9(2) . . ?
C34 C32 C33 110.5(2) . . ?
C34 C32 C35 112.7(2) . . ?
O38 C37 N36 122.9(2) . . ?
O38 C37 C39 120.55(19) . . ?
N36 C37 C39 116.48(18) . . ?
C37 C39 C40 108.51(19) . . ?
C37 C39 C44 110.96(18) . . ?
C40 C39 C44 112.74(19) . . ?
C41 C40 C39 111.8(2) . . ?
C40 C41 C42 109.9(2) . . ?
C43 C42 C41 110.7(2) . . ?
C42 C43 C44 113.7(2) . . ?
N45 C44 C39 112.27(18) . . ?
N45 C44 C43 111.15(19) . . ?
C43 C44 C39 109.8(2) . . ?
O47 C46 N45 122.74(19) . . ?
O47 C46 C48 122.7(2) . . ?
N45 C46 C48 114.53(19) . . ?
C46 C48 C49 111.25(18) . . ?
C46 C48 C53 113.27(17) . . ?
C53 C48 C49 110.2(2) . . ?
C50 C49 C48 113.0(2) . . ?
C51 C50 C49 110.7(2) . . ?
C50 C51 C52 110.9(2) . . ?
C51 C52 C53 110.9(2) . . ?
N54 C53 C48 109.83(19) . . ?
N54 C53 C52 112.7(2) . . ?
C52 C53 C48 112.90(19) . . ?
O56 C55 O57 123.3(2) . . ?
O56 C55 N54 125.8(2) . . ?
N54 C55 O57 110.9(2) . . ?
O57 C58 C59 111.4(2) . . ?
C60 C59 C58 120.6(3) . . ?
C64 C59 C58 120.4(3) . . ?
C64 C59 C60 118.9(3) . . ?
C61 C60 C59 121.0(3) . . ?
C62 C61 C60 119.8(3) . . ?
C61 C62 C63 120.0(4) . . ?
C62 C63 C64 120.4(4) . . ?
C59 C64 C63 120.0(4) . . ?

loop_
_geom_bond_atom_site_label_1
_geom_bond_atom_site_label_2
_geom_bond_distance
_geom_bond_site_symmetry_2
_geom_bond_publ_flag
O4 C3 1.226(3) . ?
O13 C12 1.245(3) . ?
O22 C21 1.224(3) . ?
O30 C29 1.224(3) . ?
O31 C29 1.344(3) . ?
O31 C32 1.475(3) . ?
O38 C37 1.229(3) . ?
O47 C46 1.240(3) . ?
O56 C55 1.216(3) . ?
O57 C55 1.355(3) . ?
O57 C58 1.450(3) . ?
N2 C1 1.445(3) . ?
N2 C3 1.341(3) . ?
N11 C10 1.457(3) . ?
N11 C12 1.333(3) . ?
N20 C19 1.463(3) . ?
N20 C21 1.351(3) . ?
N25 C24 1.460(3) . ?
N25 C26 1.460(3) . ?
N25 C29 1.362(3) . ?
N36 C28 1.457(3) . ?
N36 C37 1.348(3) . ?
N45 C44 1.467(3) . ?
N45 C46 1.340(3) . ?
N54 C53 1.463(3) . ?
N54 C55 1.335(3) . ?
C3 C5 1.532(3) . ?
C5 C6 1.542(4) . ?
C5 C10 1.534(3) . ?
C6 C7 1.525(4) . ?
C7 C8 1.526(4) . ?
C8 C9 1.524(4) . ?
C9 C10 1.541(3) . ?
C12 C14 1.520(3) . ?
C14 C15 1.523(4) . ?
C14 C19 1.553(3) . ?
C15 C16 1.532(5) . ?
C16 C17 1.522(5) . ?
C17 C18 1.529(5) . ?
C18 C19 1.546(4) . ?
C21 C23 1.523(3) . ?
C23 C24 1.547(3) . ?
C23 C28 1.539(3) . ?
C26 C27 1.528(4) . ?
C27 C28 1.531(3) . ?
C32 C33 1.525(4) . ?
C32 C34 1.519(3) . ?
C32 C35 1.528(4) . ?
C37 C39 1.523(3) . ?
C39 C40 1.537(3) . ?
C39 C44 1.554(3) . ?
C40 C41 1.516(4) . ?
C41 C42 1.530(4) . ?
C42 C43 1.529(5) . ?
C43 C44 1.535(4) . ?
C46 C48 1.529(3) . ?
C48 C49 1.538(3) . ?
C48 C53 1.532(3) . ?
C49 C50 1.530(4) . ?
C50 C51 1.518(5) . ?
C51 C52 1.527(4) . ?
C52 C53 1.532(4) . ?
C58 C59 1.507(5) . ?
C59 C60 1.391(4) . ?
C59 C64 1.376(5) . ?
C60 C61 1.387(5) . ?
C61 C62 1.368(6) . ?
C62 C63 1.379(7) . ?
C63 C64 1.399(7) . ?

loop_
_smtbx_masks_void_nr
_smtbx_masks_void_average_x
_smtbx_masks_void_average_y
_smtbx_masks_void_average_z
_smtbx_masks_void_volume
_smtbx_masks_void_count_electrons
_smtbx_masks_void_content
1 0.000 0.527 0.000 637.5 169.7 ?
2 0.500 0.027 0.000 637.5 169.7 ?
